data_7053172
loop_
_publ_author_name
'Giannini, Federico'
'Paul, Lydia E. H.'
'Furrer, Julien'
'Therrien, Bruno'
'S\"uss-Fink, Georg'

_publ_section_title
;
 Highly cytotoxic diruthenium trithiolato complexes of the type
 [(\h6-p-MeC6H4Pri)2Ru2(\m2-SR)3]+: synthesis, characterization, molecular
 structure and in vitro anticancer activity
;
_journal_issue 11
_journal_name_full 'New Journal of Chemistry'
_journal_page_first 3503
_journal_paper_doi 10.1039/c3nj00476g
_journal_volume 37
_journal_year 2013
_chemical_formula_moiety 'C38 H37 Cl6 Ru2 S3, Cl, 2 C H Cl3'
_chemical_formula_sum 'C40 H39 Cl13 Ru2 S3'
_chemical_formula_weight 1278.88
_chemical_name_systematic
;
?
;
_space_group_IT_number 14
_symmetry_cell_setting monoclinic
_symmetry_Int_Tables_number 14
_symmetry_space_group_name_Hall '-P 2yn'
_symmetry_space_group_name_H-M 'P 1 21/n 1'
_atom_sites_solution_hydrogens geom
_atom_sites_solution_primary direct
_atom_sites_solution_secondary difmap
_audit_creation_method SHELXL-97
_cell_angle_alpha 90.00
_cell_angle_beta 92.029(3)
_cell_angle_gamma 90.00
_cell_formula_units_Z 4
_cell_length_a 13.2082(5)
_cell_length_b 13.1769(4)
_cell_length_c 28.5766(9)
_cell_measurement_reflns_used 8000
_cell_measurement_temperature 173(2)
_cell_measurement_theta_max 26.15
_cell_measurement_theta_min 2.05
_cell_volume 4970.4(3)
_computing_cell_refinement 'CELL (Stoe & Cie, 2000)'
_computing_data_collection 'EXPOSE (Stoe & Cie, 2000)'
_computing_data_reduction 'INTEGRATE (Stoe & Cie, 2000)'
_computing_molecular_graphics 'ORTEP-32 (Farrugia, 1997)'
_computing_publication_material 'SHELXL-97 (Sheldrick, 1997)'
_computing_structure_refinement 'SHELXL-97 (Sheldrick, 1997)'
_computing_structure_solution 'SHELXS-97 (Sheldrick, 1990)'
_diffrn_ambient_temperature 173(2)
_diffrn_detector_area_resol_mean 0.81\%A
_diffrn_measured_fraction_theta_full 0.992
_diffrn_measured_fraction_theta_max 0.992
_diffrn_measurement_device_type 'STOE IPDS'
_diffrn_measurement_method 'phi oscillation'
_diffrn_radiation_monochromator graphite
_diffrn_radiation_source 'fine-focus sealed tube'
_diffrn_radiation_type MoK\a
_diffrn_radiation_wavelength 0.71073
_diffrn_reflns_av_R_equivalents 0.1486
_diffrn_reflns_av_sigmaI/netI 0.0908
_diffrn_reflns_limit_h_max 18
_diffrn_reflns_limit_h_min -18
_diffrn_reflns_limit_k_max 18
_diffrn_reflns_limit_k_min -18
_diffrn_reflns_limit_l_max 39
_diffrn_reflns_limit_l_min -39
_diffrn_reflns_number 76976
_diffrn_reflns_theta_full 29.26
_diffrn_reflns_theta_max 29.26
_diffrn_reflns_theta_min 1.68
_diffrn_standards_decay_% 0
_diffrn_standards_interval_time 0
_diffrn_standards_number 0
_exptl_absorpt_coefficient_mu 1.463
_exptl_absorpt_correction_type none
_exptl_crystal_colour orange
_exptl_crystal_density_diffrn 1.709
_exptl_crystal_density_method 'not measured'
_exptl_crystal_description block
_exptl_crystal_F_000 2544
_exptl_crystal_size_max 0.20
_exptl_crystal_size_mid 0.19
_exptl_crystal_size_min 0.15
_refine_diff_density_max 1.374
_refine_diff_density_min -1.214
_refine_diff_density_rms 0.131
_refine_ls_extinction_method none
_refine_ls_goodness_of_fit_ref 1.096
_refine_ls_hydrogen_treatment constr
_refine_ls_matrix_type full
_refine_ls_number_parameters 529
_refine_ls_number_reflns 13452
_refine_ls_number_restraints 0
_refine_ls_restrained_S_all 1.096
_refine_ls_R_factor_all 0.1153
_refine_ls_R_factor_gt 0.0699
_refine_ls_shift/su_max 0.001
_refine_ls_shift/su_mean 0.000
_refine_ls_structure_factor_coef Fsqd
_refine_ls_weighting_details 'calc w=1/[\s^2^(Fo^2^)+(0.0222P)^2^+8.4683P] where P=(Fo^2^+2Fc^2^)/3'
_refine_ls_weighting_scheme calc
_refine_ls_wR_factor_gt 0.0898
_refine_ls_wR_factor_ref 0.0991
_reflns_number_gt 9346
_reflns_number_total 13452
_reflns_threshold_expression >2sigma(I)
_cod_data_source_file c3nj00476g.txt
_cod_data_source_block d:compound15
_cod_original_sg_symbol_H-M 'P 21/n'
_cod_database_code 7053172

loop_
_symmetry_equiv_pos_as_xyz
'x, y, z'
'-x+1/2, y+1/2, -z+1/2'
'-x, -y, -z'
'x-1/2, -y-1/2, z-1/2'

loop_
_atom_site_label
_atom_site_type_symbol
_atom_site_fract_x
_atom_site_fract_y
_atom_site_fract_z
_atom_site_U_iso_or_equiv
_atom_site_adp_type
_atom_site_occupancy
_atom_site_symmetry_multiplicity
_atom_site_calc_flag
_atom_site_refinement_flags
C1 C 0.7688(4) 0.3519(4) 0.04754(16) 0.0229(10) Uani 1 1 d .
C2 C 0.6711(4) 0.3108(4) 0.04108(17) 0.0238(10) Uani 1 1 d .
H2 H 0.6559 0.2726 0.0144 0.029 Uiso 1 1 calc R
C3 C 0.5950(4) 0.3260(4) 0.07438(17) 0.0243(11) Uani 1 1 d .
H3 H 0.5312 0.2974 0.0692 0.029 Uiso 1 1 calc R
C4 C 0.6153(4) 0.3843(4) 0.11539(17) 0.0248(11) Uani 1 1 d .
C5 C 0.7145(4) 0.4248(4) 0.12241(17) 0.0237(11) Uani 1 1 d .
H5 H 0.7300 0.4627 0.1492 0.028 Uiso 1 1 calc R
C6 C 0.7885(4) 0.4087(4) 0.08980(18) 0.0248(11) Uani 1 1 d .
H6 H 0.8528 0.4356 0.0955 0.030 Uiso 1 1 calc R
C7 C 0.8529(4) 0.3378(4) 0.01334(18) 0.0306(12) Uani 1 1 d .
H7 H 0.9158 0.3250 0.0316 0.037 Uiso 1 1 calc R
C8 C 0.8360(4) 0.2488(5) -0.01999(19) 0.0402(14) Uani 1 1 d .
H8A H 0.8291 0.1875 -0.0023 0.060 Uiso 1 1 calc R
H8B H 0.8927 0.2428 -0.0399 0.060 Uiso 1 1 calc R
H8C H 0.7754 0.2601 -0.0388 0.060 Uiso 1 1 calc R
C9 C 0.8669(5) 0.4369(5) -0.0142(2) 0.0483(16) Uani 1 1 d .
H9A H 0.8080 0.4491 -0.0340 0.073 Uiso 1 1 calc R
H9B H 0.9253 0.4311 -0.0331 0.073 Uiso 1 1 calc R
H9C H 0.8763 0.4924 0.0073 0.073 Uiso 1 1 calc R
C10 C 0.5363(4) 0.4026(4) 0.15089(19) 0.0321(12) Uani 1 1 d .
H10A H 0.5622 0.3824 0.1813 0.048 Uiso 1 1 calc R
H10B H 0.4769 0.3636 0.1428 0.048 Uiso 1 1 calc R
H10C H 0.5193 0.4734 0.1513 0.048 Uiso 1 1 calc R
C11 C 0.9533(3) -0.0345(4) 0.18981(16) 0.0209(10) Uani 1 1 d .
C12 C 0.8929(4) -0.0962(4) 0.15929(18) 0.0225(10) Uani 1 1 d .
H12 H 0.9215 -0.1260 0.1334 0.027 Uiso 1 1 calc R
C13 C 0.7895(4) -0.1129(4) 0.16782(18) 0.0246(11) Uani 1 1 d .
H13 H 0.7506 -0.1517 0.1468 0.030 Uiso 1 1 calc R
C14 C 0.7436(4) -0.0716(4) 0.20788(17) 0.0232(10) Uani 1 1 d .
C15 C 0.8047(4) -0.0108(4) 0.23750(16) 0.0222(10) Uani 1 1 d .
H15 H 0.7762 0.0181 0.2637 0.027 Uiso 1 1 calc R
C16 C 0.9083(4) 0.0086(4) 0.22926(16) 0.0222(10) Uani 1 1 d .
H16 H 0.9463 0.0495 0.2498 0.027 Uiso 1 1 calc R
C17 C 1.0654(4) -0.0157(4) 0.1826(2) 0.0309(12) Uani 1 1 d .
H17 H 1.0811 0.0539 0.1924 0.037 Uiso 1 1 calc R
C18 C 1.0977(4) -0.0285(5) 0.1324(2) 0.0456(16) Uani 1 1 d .
H18A H 1.0880 -0.0978 0.1228 0.068 Uiso 1 1 calc R
H18B H 1.1679 -0.0107 0.1303 0.068 Uiso 1 1 calc R
H18C H 1.0575 0.0151 0.1122 0.068 Uiso 1 1 calc R
C19 C 1.1253(4) -0.0883(5) 0.2152(2) 0.0491(17) Uani 1 1 d .
H19A H 1.1086 -0.0753 0.2470 0.074 Uiso 1 1 calc R
H19B H 1.1966 -0.0780 0.2116 0.074 Uiso 1 1 calc R
H19C H 1.1082 -0.1572 0.2072 0.074 Uiso 1 1 calc R
C20 C 0.6329(4) -0.0907(4) 0.2164(2) 0.0358(13) Uani 1 1 d .
H20A H 0.6239 -0.1600 0.2257 0.054 Uiso 1 1 calc R
H20B H 0.5935 -0.0776 0.1882 0.054 Uiso 1 1 calc R
H20C H 0.6111 -0.0465 0.2408 0.054 Uiso 1 1 calc R
C21 C 0.7181(3) 0.0320(3) 0.05211(16) 0.0191(10) Uani 1 1 d .
C22 C 0.8096(4) -0.0172(4) 0.04619(17) 0.0225(10) Uani 1 1 d .
H22 H 0.8577 -0.0202 0.0707 0.027 Uiso 1 1 calc R
C23 C 0.8291(4) -0.0618(4) 0.00372(18) 0.0282(11) Uani 1 1 d .
C24 C 0.7597(4) -0.0594(4) -0.03358(18) 0.0310(12) Uani 1 1 d .
H24 H 0.7731 -0.0912 -0.0618 0.037 Uiso 1 1 calc R
C25 C 0.6702(4) -0.0086(4) -0.02763(17) 0.0278(11) Uani 1 1 d .
C26 C 0.6478(4) 0.0378(4) 0.01423(17) 0.0243(10) Uani 1 1 d .
H26 H 0.5870 0.0724 0.0172 0.029 Uiso 1 1 calc R
C27 C 0.6241(3) 0.1826(3) 0.21713(16) 0.0189(9) Uani 1 1 d .
C28 C 0.5335(3) 0.1685(4) 0.19164(16) 0.0204(10) Uani 1 1 d .
H28 H 0.5309 0.1750 0.1592 0.025 Uiso 1 1 calc R
C29 C 0.4468(4) 0.1445(4) 0.21573(19) 0.0270(11) Uani 1 1 d .
C30 C 0.4484(4) 0.1323(4) 0.2640(2) 0.0321(12) Uani 1 1 d .
H30 H 0.3901 0.1152 0.2795 0.038 Uiso 1 1 calc R
C31 C 0.5398(4) 0.1466(4) 0.28824(17) 0.0263(11) Uani 1 1 d .
C32 C 0.6282(4) 0.1735(4) 0.26571(17) 0.0237(10) Uani 1 1 d .
H32 H 0.6884 0.1851 0.2828 0.028 Uiso 1 1 calc R
C33 C 0.9928(3) 0.2423(4) 0.14057(15) 0.0185(9) Uani 1 1 d .
C34 C 1.0030(3) 0.2671(4) 0.18783(16) 0.0224(10) Uani 1 1 d .
H34 H 0.9536 0.2486 0.2086 0.027 Uiso 1 1 calc R
C35 C 1.0885(4) 0.3200(4) 0.20315(17) 0.0257(11) Uani 1 1 d .
C36 C 1.1653(4) 0.3469(4) 0.17349(19) 0.0283(11) Uani 1 1 d .
H36 H 1.2224 0.3819 0.1846 0.034 Uiso 1 1 calc R
C37 C 1.1534(4) 0.3194(4) 0.12678(18) 0.0275(11) Uani 1 1 d .
C38 C 1.0684(4) 0.2681(4) 0.10997(16) 0.0230(10) Uani 1 1 d .
H38 H 1.0618 0.2510 0.0784 0.028 Uiso 1 1 calc R
C39 C 1.1180(5) 0.1699(5) 0.3596(2) 0.0420(15) Uani 1 1 d .
H39 H 1.0487 0.1859 0.3485 0.050 Uiso 1 1 calc R
C40 C 0.8513(5) 0.1732(4) 0.4464(2) 0.0370(14) Uani 1 1 d .
H40 H 0.8650 0.1484 0.4149 0.044 Uiso 1 1 calc R
Cl1 Cl 0.86918(10) 0.15808(10) 0.32971(4) 0.0296(3) Uani 1 1 d .
Cl2 Cl 0.94519(11) -0.12333(12) -0.00162(5) 0.0425(4) Uani 1 1 d .
Cl3 Cl 0.58059(12) -0.00657(14) -0.07375(5) 0.0473(4) Uani 1 1 d .
Cl4 Cl 0.33248(10) 0.12946(14) 0.18441(5) 0.0447(4) Uani 1 1 d .
Cl5 Cl 0.54423(12) 0.13272(13) 0.34879(5) 0.0456(4) Uani 1 1 d .
Cl6 Cl 1.10415(10) 0.35098(14) 0.26205(5) 0.0464(4) Uani 1 1 d .
Cl7 Cl 1.24938(11) 0.34724(14) 0.08876(5) 0.0491(4) Uani 1 1 d .
Cl8 Cl 1.1806(3) 0.28439(19) 0.37004(8) 0.1235(13) Uani 1 1 d .
Cl9 Cl 1.1750(2) 0.0992(2) 0.31541(10) 0.1027(9) Uani 1 1 d .
Cl10 Cl 1.10998(14) 0.10019(14) 0.41192(7) 0.0595(5) Uani 1 1 d .
Cl11 Cl 0.72053(13) 0.19259(14) 0.45038(6) 0.0546(4) Uani 1 1 d .
Cl12 Cl 0.91682(15) 0.28872(13) 0.45583(8) 0.0663(5) Uani 1 1 d .
Cl13 Cl 0.89398(13) 0.08149(12) 0.48769(5) 0.0452(4) Uani 1 1 d .
Ru1 Ru 0.73102(3) 0.26044(3) 0.110350(12) 0.01576(8) Uani 1 1 d .
Ru2 Ru 0.81379(3) 0.05237(3) 0.167293(12) 0.01455(8) Uani 1 1 d .
S1 S 0.68420(8) 0.08300(9) 0.10734(4) 0.0169(2) Uani 1 1 d .
S2 S 0.74269(8) 0.21191(9) 0.19114(4) 0.0165(2) Uani 1 1 d .
S3 S 0.88967(8) 0.17037(9) 0.11516(4) 0.0165(2) Uani 1 1 d .

loop_
_atom_site_aniso_label
_atom_site_aniso_U_11
_atom_site_aniso_U_22
_atom_site_aniso_U_33
_atom_site_aniso_U_23
_atom_site_aniso_U_13
_atom_site_aniso_U_12
C1 0.024(2) 0.024(3) 0.021(2) 0.008(2) -0.0045(19) 0.000(2)
C2 0.031(3) 0.020(3) 0.021(2) 0.0001(19) -0.003(2) 0.005(2)
C3 0.021(2) 0.022(3) 0.029(3) 0.007(2) -0.009(2) 0.0024(19)
C4 0.032(3) 0.014(2) 0.028(3) 0.003(2) -0.001(2) 0.009(2)
C5 0.035(3) 0.014(2) 0.021(2) -0.0003(18) -0.004(2) 0.001(2)
C6 0.023(3) 0.018(2) 0.033(3) 0.004(2) -0.005(2) -0.0057(19)
C7 0.026(3) 0.038(3) 0.028(3) 0.006(2) 0.003(2) 0.004(2)
C8 0.038(3) 0.048(4) 0.035(3) 0.006(3) 0.006(2) 0.009(3)
C9 0.049(4) 0.050(4) 0.047(4) 0.014(3) 0.012(3) -0.005(3)
C10 0.032(3) 0.027(3) 0.038(3) 0.001(2) 0.004(2) 0.008(2)
C11 0.019(2) 0.023(3) 0.021(2) 0.0089(19) 0.0040(18) 0.0049(19)
C12 0.024(2) 0.013(2) 0.030(3) 0.003(2) 0.003(2) 0.0003(19)
C13 0.028(3) 0.011(2) 0.036(3) -0.001(2) 0.002(2) -0.0017(19)
C14 0.025(2) 0.017(3) 0.027(2) 0.008(2) 0.005(2) 0.0045(19)
C15 0.027(3) 0.020(2) 0.019(2) 0.0046(19) 0.0036(19) 0.003(2)
C16 0.024(2) 0.023(3) 0.019(2) 0.0051(19) -0.0086(19) 0.005(2)
C17 0.016(2) 0.031(3) 0.046(3) 0.005(2) -0.001(2) 0.001(2)
C18 0.027(3) 0.056(4) 0.056(4) 0.015(3) 0.019(3) 0.007(3)
C19 0.024(3) 0.060(4) 0.063(4) 0.025(3) -0.002(3) 0.011(3)
C20 0.030(3) 0.024(3) 0.054(4) 0.006(3) 0.013(3) -0.004(2)
C21 0.020(2) 0.016(2) 0.020(2) -0.0030(18) -0.0013(17) -0.0054(18)
C22 0.023(2) 0.022(3) 0.023(2) -0.003(2) -0.0045(19) -0.0035(19)
C23 0.026(3) 0.026(3) 0.033(3) -0.006(2) 0.011(2) 0.001(2)
C24 0.034(3) 0.034(3) 0.025(3) -0.010(2) 0.006(2) -0.008(2)
C25 0.030(3) 0.037(3) 0.016(2) 0.001(2) 0.000(2) -0.011(2)
C26 0.021(2) 0.024(3) 0.028(3) 0.000(2) -0.0012(19) -0.002(2)
C27 0.019(2) 0.015(2) 0.024(2) -0.0006(19) 0.0046(18) 0.0029(17)
C28 0.022(2) 0.019(2) 0.020(2) -0.0016(19) 0.0004(18) 0.0048(18)
C29 0.016(2) 0.026(3) 0.039(3) -0.006(2) 0.001(2) 0.001(2)
C30 0.026(3) 0.031(3) 0.040(3) 0.002(2) 0.013(2) 0.000(2)
C31 0.034(3) 0.025(3) 0.019(2) 0.002(2) 0.004(2) 0.006(2)
C32 0.026(3) 0.022(3) 0.023(2) -0.003(2) 0.002(2) -0.001(2)
C33 0.017(2) 0.016(2) 0.023(2) 0.0008(19) 0.0004(17) -0.0028(18)
C34 0.019(2) 0.026(3) 0.022(2) -0.003(2) 0.0003(18) 0.0014(19)
C35 0.019(2) 0.033(3) 0.025(2) -0.010(2) -0.0013(19) -0.001(2)
C36 0.020(2) 0.028(3) 0.037(3) -0.003(2) -0.002(2) -0.008(2)
C37 0.025(3) 0.028(3) 0.030(3) 0.006(2) 0.005(2) -0.007(2)
C38 0.026(2) 0.024(3) 0.019(2) 0.001(2) -0.0027(18) -0.003(2)
C39 0.037(3) 0.040(4) 0.048(4) -0.001(3) -0.008(3) -0.007(3)
C40 0.052(4) 0.025(3) 0.035(3) -0.002(2) 0.003(3) -0.001(3)
Cl1 0.0317(7) 0.0255(7) 0.0311(6) -0.0011(5) -0.0068(5) 0.0009(5)
Cl2 0.0295(7) 0.0516(10) 0.0467(8) -0.0233(7) 0.0078(6) 0.0072(6)
Cl3 0.0404(8) 0.0765(12) 0.0242(7) -0.0105(7) -0.0098(6) 0.0002(8)
Cl4 0.0185(6) 0.0672(11) 0.0483(9) -0.0039(8) -0.0021(6) -0.0036(7)
Cl5 0.0508(9) 0.0620(11) 0.0248(7) 0.0052(7) 0.0115(6) -0.0048(8)
Cl6 0.0249(7) 0.0815(12) 0.0325(7) -0.0248(8) -0.0023(5) -0.0097(7)
Cl7 0.0345(8) 0.0729(12) 0.0406(8) 0.0100(8) 0.0094(6) -0.0249(8)
Cl8 0.224(3) 0.0728(16) 0.0677(14) 0.0274(12) -0.0763(18) -0.0854(19)
Cl9 0.0971(19) 0.0875(18) 0.128(2) -0.0073(16) 0.0640(17) 0.0188(15)
Cl10 0.0603(11) 0.0500(11) 0.0668(12) 0.0117(9) -0.0191(9) -0.0089(8)
Cl11 0.0471(10) 0.0538(11) 0.0626(11) -0.0003(9) -0.0038(8) 0.0083(8)
Cl12 0.0700(13) 0.0284(9) 0.0998(16) -0.0080(9) -0.0057(11) -0.0067(8)
Cl13 0.0555(10) 0.0393(9) 0.0405(8) 0.0061(7) -0.0016(7) 0.0055(7)
Ru1 0.01669(17) 0.01427(19) 0.01609(16) -0.00089(15) -0.00237(13) 0.00091(15)
Ru2 0.01345(16) 0.01409(18) 0.01610(17) -0.00034(15) 0.00025(12) 0.00058(14)
S1 0.0156(5) 0.0172(6) 0.0177(5) -0.0030(4) -0.0011(4) -0.0008(4)
S2 0.0151(5) 0.0161(6) 0.0183(5) -0.0024(4) -0.0001(4) 0.0011(4)
S3 0.0151(5) 0.0175(6) 0.0169(5) -0.0011(4) -0.0005(4) -0.0006(4)

loop_
_atom_type_symbol
_atom_type_description
_atom_type_scat_dispersion_real
_atom_type_scat_dispersion_imag
_atom_type_scat_source
C C 0.0033 0.0016 'International Tables Vol C Tables 4.2.6.8 and 6.1.1.4'
H H 0.0000 0.0000 'International Tables Vol C Tables 4.2.6.8 and 6.1.1.4'
Cl Cl 0.1484 0.1585 'International Tables Vol C Tables 4.2.6.8 and 6.1.1.4'
Ru Ru -1.2594 0.8363 'International Tables Vol C Tables 4.2.6.8 and 6.1.1.4'
S S 0.1246 0.1234 'International Tables Vol C Tables 4.2.6.8 and 6.1.1.4'

loop_
_geom_angle_atom_site_label_1
_geom_angle_atom_site_label_2
_geom_angle_atom_site_label_3
_geom_angle
C2 C1 C6 116.7(4)
C2 C1 C7 123.9(5)
C6 C1 C7 119.4(4)
C2 C1 Ru1 70.6(3)
C6 C1 Ru1 69.2(3)
C7 C1 Ru1 129.9(3)
C1 C2 C3 121.6(5)
C1 C2 Ru1 72.6(3)
C3 C2 Ru1 71.5(3)
C1 C2 H2 119.2
C3 C2 H2 119.2
Ru1 C2 H2 129.3
C4 C3 C2 120.7(5)
C4 C3 Ru1 72.6(3)
C2 C3 Ru1 71.0(3)
C4 C3 H3 119.6
C2 C3 H3 119.6
Ru1 C3 H3 129.2
C3 C4 C5 117.8(5)
C3 C4 C10 122.0(5)
C5 C4 C10 120.2(5)
C3 C4 Ru1 70.3(3)
C5 C4 Ru1 69.9(3)
C10 C4 Ru1 130.7(3)
C6 C5 C4 120.9(4)
C6 C5 Ru1 70.7(3)
C4 C5 Ru1 72.8(3)
C6 C5 H5 119.5
C4 C5 H5 119.5
Ru1 C5 H5 129.4
C5 C6 C1 122.2(5)
C5 C6 Ru1 72.4(3)
C1 C6 Ru1 72.9(3)
C5 C6 H6 118.9
C1 C6 H6 118.9
Ru1 C6 H6 128.1
C1 C7 C8 113.8(5)
C1 C7 C9 109.3(5)
C8 C7 C9 110.6(5)
C1 C7 H7 107.7
C8 C7 H7 107.7
C9 C7 H7 107.7
C7 C8 H8A 109.5
C7 C8 H8B 109.5
H8A C8 H8B 109.5
C7 C8 H8C 109.5
H8A C8 H8C 109.5
H8B C8 H8C 109.5
C7 C9 H9A 109.5
C7 C9 H9B 109.5
H9A C9 H9B 109.5
C7 C9 H9C 109.5
H9A C9 H9C 109.5
H9B C9 H9C 109.5
C4 C10 H10A 109.5
C4 C10 H10B 109.5
H10A C10 H10B 109.5
C4 C10 H10C 109.5
H10A C10 H10C 109.5
H10B C10 H10C 109.5
C16 C11 C12 118.5(4)
C16 C11 C17 118.8(4)
C12 C11 C17 122.6(4)
C16 C11 Ru2 70.0(3)
C12 C11 Ru2 71.2(3)
C17 C11 Ru2 132.1(3)
C13 C12 C11 120.7(5)
C13 C12 Ru2 70.1(3)
C11 C12 Ru2 71.9(3)
C13 C12 H12 119.7
C11 C12 H12 119.7
Ru2 C12 H12 131.0
C12 C13 C14 121.5(5)
C12 C13 Ru2 72.7(3)
C14 C13 Ru2 72.2(3)
C12 C13 H13 119.3
C14 C13 H13 119.3
Ru2 C13 H13 128.1
C15 C14 C13 116.9(4)
C15 C14 C20 122.5(5)
C13 C14 C20 120.6(5)
C15 C14 Ru2 69.7(3)
C13 C14 Ru2 70.3(3)
C20 C14 Ru2 129.0(3)
C14 C15 C16 122.7(5)
C14 C15 Ru2 73.2(3)
C16 C15 Ru2 72.2(3)
C14 C15 H15 118.6
C16 C15 H15 118.6
Ru2 C15 H15 128.4
C11 C16 C15 119.7(4)
C11 C16 Ru2 73.0(3)
C15 C16 Ru2 70.1(3)
C11 C16 H16 120.1
C15 C16 H16 120.1
Ru2 C16 H16 129.1
C18 C17 C11 114.6(4)
C18 C17 C19 110.4(5)
C11 C17 C19 107.4(4)
C18 C17 H17 108.1
C11 C17 H17 108.1
C19 C17 H17 108.1
C17 C18 H18A 109.5
C17 C18 H18B 109.5
H18A C18 H18B 109.5
C17 C18 H18C 109.5
H18A C18 H18C 109.5
H18B C18 H18C 109.5
C17 C19 H19A 109.5
C17 C19 H19B 109.5
H19A C19 H19B 109.5
C17 C19 H19C 109.5
H19A C19 H19C 109.5
H19B C19 H19C 109.5
C14 C20 H20A 109.5
C14 C20 H20B 109.5
H20A C20 H20B 109.5
C14 C20 H20C 109.5
H20A C20 H20C 109.5
H20B C20 H20C 109.5
C22 C21 C26 119.1(4)
C22 C21 S1 122.0(3)
C26 C21 S1 118.8(4)
C23 C22 C21 119.8(4)
C23 C22 H22 120.1
C21 C22 H22 120.1
C22 C23 C24 122.0(5)
C22 C23 Cl2 117.8(4)
C24 C23 Cl2 120.2(4)
C25 C24 C23 117.7(5)
C25 C24 H24 121.1
C23 C24 H24 121.1
C24 C25 C26 122.2(5)
C24 C25 Cl3 118.6(4)
C26 C25 Cl3 119.2(4)
C25 C26 C21 119.1(5)
C25 C26 H26 120.4
C21 C26 H26 120.4
C28 C27 C32 120.9(4)
C28 C27 S2 123.9(4)
C32 C27 S2 115.2(4)
C27 C28 C29 118.6(4)
C27 C28 H28 120.7
C29 C28 H28 120.7
C30 C29 C28 122.2(5)
C30 C29 Cl4 118.8(4)
C28 C29 Cl4 119.1(4)
C31 C30 C29 117.7(5)
C31 C30 H30 121.2
C29 C30 H30 121.2
C30 C31 C32 122.1(5)
C30 C31 Cl5 118.8(4)
C32 C31 Cl5 119.0(4)
C27 C32 C31 118.4(5)
C27 C32 H32 120.8
C31 C32 H32 120.8
C34 C33 C38 120.4(4)
C34 C33 S3 124.3(3)
C38 C33 S3 115.2(3)
C35 C34 C33 118.3(4)
C35 C34 H34 120.8
C33 C34 H34 120.8
C34 C35 C36 122.7(5)
C34 C35 Cl6 119.5(4)
C36 C35 Cl6 117.8(4)
C37 C36 C35 117.4(5)
C37 C36 H36 121.3
C35 C36 H36 121.3
C38 C37 C36 121.7(5)
C38 C37 Cl7 119.2(4)
C36 C37 Cl7 119.1(4)
C37 C38 C33 119.5(4)
C37 C38 H38 120.2
C33 C38 H38 120.2
Cl8 C39 Cl9 111.7(4)
Cl8 C39 Cl10 110.4(3)
Cl9 C39 Cl10 111.9(4)
Cl8 C39 H39 107.5
Cl9 C39 H39 107.5
Cl10 C39 H39 107.5
Cl11 C40 Cl13 110.4(3)
Cl11 C40 Cl12 110.0(3)
Cl13 C40 Cl12 110.1(3)
Cl11 C40 H40 108.8
Cl13 C40 H40 108.8
Cl12 C40 H40 108.8
C6 Ru1 C5 36.93(19)
C6 Ru1 C2 66.86(18)
C5 Ru1 C2 79.09(18)
C6 Ru1 C3 79.05(18)
C5 Ru1 C3 66.79(18)
C2 Ru1 C3 37.55(18)
C6 Ru1 C1 37.95(18)
C5 Ru1 C1 67.77(18)
C2 Ru1 C1 36.88(17)
C3 Ru1 C1 67.46(18)
C6 Ru1 C4 67.07(19)
C5 Ru1 C4 37.26(18)
C2 Ru1 C4 67.41(18)
C3 Ru1 C4 37.12(18)
C1 Ru1 C4 80.26(18)
C6 Ru1 S2 119.14(13)
C5 Ru1 S2 96.61(13)
C2 Ru1 S2 162.42(13)
C3 Ru1 S2 125.12(13)
C1 Ru1 S2 155.54(13)
C4 Ru1 S2 98.81(13)
C6 Ru1 S3 98.41(14)
C5 Ru1 S3 124.48(14)
C2 Ru1 S3 118.86(13)
C3 Ru1 S3 155.40(14)
C1 Ru1 S3 95.35(13)
C4 Ru1 S3 161.45(14)
S2 Ru1 S3 77.71(4)
C6 Ru1 S1 161.06(14)
C5 Ru1 S1 158.15(14)
C2 Ru1 S1 100.10(13)
C3 Ru1 S1 99.12(13)
C1 Ru1 S1 123.86(13)
C4 Ru1 S1 122.11(14)
S2 Ru1 S1 77.52(4)
S3 Ru1 S1 75.31(4)
C15 Ru2 C13 66.61(19)
C15 Ru2 C16 37.77(18)
C13 Ru2 C16 79.29(19)
C15 Ru2 C14 37.06(18)
C13 Ru2 C14 37.49(18)
C16 Ru2 C14 67.91(18)
C15 Ru2 C12 78.51(18)
C13 Ru2 C12 37.13(17)
C16 Ru2 C12 66.42(18)
C14 Ru2 C12 67.36(17)
C15 Ru2 C11 67.23(17)
C13 Ru2 C11 67.16(18)
C16 Ru2 C11 37.00(17)
C14 Ru2 C11 80.18(17)
C12 Ru2 C11 36.90(17)
C15 Ru2 S3 149.07(13)
C13 Ru2 S3 135.25(14)
C16 Ru2 S3 115.56(13)
C14 Ru2 S3 172.44(13)
C12 Ru2 S3 107.31(13)
C11 Ru2 S3 98.73(12)
C15 Ru2 S2 92.18(13)
C13 Ru2 S2 143.36(13)
C16 Ru2 S2 102.48(13)
C14 Ru2 S2 108.61(13)
C12 Ru2 S2 168.87(13)
C11 Ru2 S2 133.47(13)
S3 Ru2 S2 77.62(4)
C15 Ru2 S1 131.04(13)
C13 Ru2 S1 94.04(14)
C16 Ru2 S1 168.65(13)
C14 Ru2 S1 101.22(13)
C12 Ru2 S1 113.35(13)
C11 Ru2 S1 147.53(13)
S3 Ru2 S1 75.63(4)
S2 Ru2 S1 77.36(4)
C21 S1 Ru2 111.75(15)
C21 S1 Ru1 108.83(15)
Ru2 S1 Ru1 87.85(4)
C27 S2 Ru1 115.34(16)
C27 S2 Ru2 106.44(15)
Ru1 S2 Ru2 88.45(4)
C33 S3 Ru2 114.83(15)
C33 S3 Ru1 114.19(16)
Ru2 S3 Ru1 88.46(4)

loop_
_geom_bond_atom_site_label_1
_geom_bond_atom_site_label_2
_geom_bond_distance
C1 C2 1.405(7)
C1 C6 1.437(7)
C1 C7 1.517(7)
C1 Ru1 2.233(5)
C2 C3 1.423(7)
C2 Ru1 2.207(5)
C2 H2 0.9300
C3 C4 1.419(7)
C3 Ru1 2.213(5)
C3 H3 0.9300
C4 C5 1.422(7)
C4 C10 1.501(7)
C4 Ru1 2.244(5)
C5 C6 1.390(7)
C5 Ru1 2.205(5)
C5 H5 0.9300
C6 Ru1 2.184(5)
C6 H6 0.9300
C7 C8 1.522(8)
C7 C9 1.539(8)
C7 H7 0.9800
C8 H8A 0.9600
C8 H8B 0.9600
C8 H8C 0.9600
C9 H9A 0.9600
C9 H9B 0.9600
C9 H9C 0.9600
C10 H10A 0.9600
C10 H10B 0.9600
C10 H10C 0.9600
C11 C16 1.413(7)
C11 C12 1.418(7)
C11 C17 1.522(7)
C11 Ru2 2.245(4)
C12 C13 1.413(7)
C12 Ru2 2.235(5)
C12 H12 0.9300
C13 C14 1.422(7)
C13 Ru2 2.201(5)
C13 H13 0.9300
C14 C15 1.401(7)
C14 C20 1.511(7)
C14 Ru2 2.225(5)
C15 C16 1.420(7)
C15 Ru2 2.180(5)
C15 H15 0.9300
C16 Ru2 2.207(4)
C16 H16 0.9300
C17 C18 1.521(8)
C17 C19 1.535(7)
C17 H17 0.9800
C18 H18A 0.9600
C18 H18B 0.9600
C18 H18C 0.9600
C19 H19A 0.9600
C19 H19B 0.9600
C19 H19C 0.9600
C20 H20A 0.9600
C20 H20B 0.9600
C20 H20C 0.9600
C21 C22 1.387(7)
C21 C26 1.403(6)
C21 S1 1.787(5)
C22 C23 1.380(7)
C22 H22 0.9300
C23 C24 1.381(7)
C23 Cl2 1.746(5)
C24 C25 1.375(8)
C24 H24 0.9300
C25 C26 1.385(7)
C25 Cl3 1.740(5)
C26 H26 0.9300
C27 C28 1.390(6)
C27 C32 1.393(6)
C27 S2 1.799(5)
C28 C29 1.394(7)
C28 H28 0.9300
C29 C30 1.388(7)
C29 Cl4 1.739(5)
C30 C31 1.383(7)
C30 H30 0.9300
C31 C32 1.399(7)
C31 Cl5 1.739(5)
C32 H32 0.9300
C33 C34 1.391(6)
C33 C38 1.393(6)
C33 S3 1.792(4)
C34 C35 1.384(7)
C34 H34 0.9300
C35 C36 1.391(7)
C35 Cl6 1.738(5)
C36 C37 1.387(7)
C36 H36 0.9300
C37 C38 1.381(7)
C37 Cl7 1.738(5)
C38 H38 0.9300
C39 Cl8 1.740(6)
C39 Cl9 1.759(7)
C39 Cl10 1.762(7)
C39 H39 0.9800
C40 Cl11 1.754(6)
C40 Cl13 1.767(6)
C40 Cl12 1.767(6)
C40 H40 0.9800
Ru1 S2 2.3952(12)
Ru1 S3 2.4080(12)
Ru1 S1 2.4193(12)
Ru2 S3 2.3974(12)
Ru2 S2 2.4106(12)
Ru2 S1 2.4126(11)

loop_
_geom_torsion_atom_site_label_1
_geom_torsion_atom_site_label_2
_geom_torsion_atom_site_label_3
_geom_torsion_atom_site_label_4
_geom_torsion
C6 C1 C2 C3 1.0(7)
C7 C1 C2 C3 179.8(5)
Ru1 C1 C2 C3 54.2(4)
C6 C1 C2 Ru1 -53.1(4)
C7 C1 C2 Ru1 125.6(5)
C1 C2 C3 C4 0.4(7)
Ru1 C2 C3 C4 55.1(4)
C1 C2 C3 Ru1 -54.7(4)
C2 C3 C4 C5 -1.3(7)
Ru1 C3 C4 C5 53.0(4)
C2 C3 C4 C10 179.4(4)
Ru1 C3 C4 C10 -126.3(5)
C2 C3 C4 Ru1 -54.3(4)
C3 C4 C5 C6 0.8(7)
C10 C4 C5 C6 -179.9(4)
Ru1 C4 C5 C6 54.0(4)
C3 C4 C5 Ru1 -53.2(4)
C10 C4 C5 Ru1 126.1(4)
C4 C5 C6 C1 0.7(7)
Ru1 C5 C6 C1 55.6(4)
C4 C5 C6 Ru1 -54.9(4)
C2 C1 C6 C5 -1.6(7)
C7 C1 C6 C5 179.6(4)
Ru1 C1 C6 C5 -55.4(4)
C2 C1 C6 Ru1 53.8(4)
C7 C1 C6 Ru1 -125.0(4)
C2 C1 C7 C8 -19.1(7)
C6 C1 C7 C8 159.7(5)
Ru1 C1 C7 C8 73.2(6)
C2 C1 C7 C9 105.0(6)
C6 C1 C7 C9 -76.3(6)
Ru1 C1 C7 C9 -162.7(4)
C16 C11 C12 C13 1.0(7)
C17 C11 C12 C13 179.0(4)
Ru2 C11 C12 C13 -52.5(4)
C16 C11 C12 Ru2 53.4(4)
C17 C11 C12 Ru2 -128.6(4)
C11 C12 C13 C14 -2.2(7)
Ru2 C12 C13 C14 -55.5(4)
C11 C12 C13 Ru2 53.3(4)
C12 C13 C14 C15 2.2(7)
Ru2 C13 C14 C15 -53.6(4)
C12 C13 C14 C20 -179.8(5)
Ru2 C13 C14 C20 124.5(4)
C12 C13 C14 Ru2 55.8(4)
C13 C14 C15 C16 -1.1(7)
C20 C14 C15 C16 -179.1(5)
Ru2 C14 C15 C16 -55.0(4)
C13 C14 C15 Ru2 53.9(4)
C20 C14 C15 Ru2 -124.1(5)
C12 C11 C16 C15 0.2(7)
C17 C11 C16 C15 -177.9(4)
Ru2 C11 C16 C15 54.2(4)
C12 C11 C16 Ru2 -54.0(4)
C17 C11 C16 Ru2 127.9(4)
C14 C15 C16 C11 -0.1(7)
Ru2 C15 C16 C11 -55.5(4)
C14 C15 C16 Ru2 55.4(4)
C16 C11 C17 C18 -157.7(5)
C12 C11 C17 C18 24.3(7)
Ru2 C11 C17 C18 -69.3(6)
C16 C11 C17 C19 79.3(6)
C12 C11 C17 C19 -98.7(6)
Ru2 C11 C17 C19 167.7(4)
C26 C21 C22 C23 -1.6(7)
S1 C21 C22 C23 175.2(4)
C21 C22 C23 C24 -0.3(8)
C21 C22 C23 Cl2 -179.7(4)
C22 C23 C24 C25 1.6(8)
Cl2 C23 C24 C25 -179.0(4)
C23 C24 C25 C26 -1.1(8)
C23 C24 C25 Cl3 -178.8(4)
C24 C25 C26 C21 -0.7(8)
Cl3 C25 C26 C21 177.0(4)
C22 C21 C26 C25 2.1(7)
S1 C21 C26 C25 -174.9(4)
C32 C27 C28 C29 -0.4(7)
S2 C27 C28 C29 179.0(4)
C27 C28 C29 C30 -1.2(8)
C27 C28 C29 Cl4 178.6(4)
C28 C29 C30 C31 1.1(8)
Cl4 C29 C30 C31 -178.7(4)
C29 C30 C31 C32 0.7(8)
C29 C30 C31 Cl5 179.6(4)
C28 C27 C32 C31 2.1(7)
S2 C27 C32 C31 -177.4(4)
C30 C31 C32 C27 -2.2(8)
Cl5 C31 C32 C27 178.8(4)
C38 C33 C34 C35 1.6(7)
S3 C33 C34 C35 177.6(4)
C33 C34 C35 C36 -1.7(8)
C33 C34 C35 Cl6 -179.4(4)
C34 C35 C36 C37 0.6(8)
Cl6 C35 C36 C37 178.3(4)
C35 C36 C37 C38 0.5(8)
C35 C36 C37 Cl7 -177.7(4)
C36 C37 C38 C33 -0.5(8)
Cl7 C37 C38 C33 177.7(4)
C34 C33 C38 C37 -0.6(7)
S3 C33 C38 C37 -176.9(4)
C1 C6 Ru1 C5 -133.0(4)
C5 C6 Ru1 C2 103.1(3)
C1 C6 Ru1 C2 -29.9(3)
C5 C6 Ru1 C3 65.8(3)
C1 C6 Ru1 C3 -67.2(3)
C5 C6 Ru1 C1 133.0(4)
C5 C6 Ru1 C4 28.9(3)
C1 C6 Ru1 C4 -104.1(3)
C5 C6 Ru1 S2 -58.5(3)
C1 C6 Ru1 S2 168.5(2)
C5 C6 Ru1 S3 -139.1(3)
C1 C6 Ru1 S3 87.9(3)
C5 C6 Ru1 S1 151.9(3)
C1 C6 Ru1 S1 18.9(6)
C4 C5 Ru1 C6 132.7(4)
C6 C5 Ru1 C2 -65.8(3)
C4 C5 Ru1 C2 66.9(3)
C6 C5 Ru1 C3 -103.1(3)
C4 C5 Ru1 C3 29.6(3)
C6 C5 Ru1 C1 -29.1(3)
C4 C5 Ru1 C1 103.6(3)
C6 C5 Ru1 C4 -132.7(4)
C6 C5 Ru1 S2 131.4(3)
C4 C5 Ru1 S2 -95.9(3)
C6 C5 Ru1 S3 51.8(3)
C4 C5 Ru1 S3 -175.5(2)
C6 C5 Ru1 S1 -155.8(3)
C4 C5 Ru1 S1 -23.1(5)
C1 C2 Ru1 C6 30.8(3)
C3 C2 Ru1 C6 -102.5(3)
C1 C2 Ru1 C5 67.3(3)
C3 C2 Ru1 C5 -65.9(3)
C1 C2 Ru1 C3 133.3(4)
C3 C2 Ru1 C1 -133.3(4)
C1 C2 Ru1 C4 104.4(3)
C3 C2 Ru1 C4 -28.8(3)
C1 C2 Ru1 S2 144.6(4)
C3 C2 Ru1 S2 11.3(6)
C1 C2 Ru1 S3 -56.2(3)
C3 C2 Ru1 S3 170.6(2)
C1 C2 Ru1 S1 -134.9(3)
C3 C2 Ru1 S1 91.9(3)
C4 C3 Ru1 C6 -66.3(3)
C2 C3 Ru1 C6 66.1(3)
C4 C3 Ru1 C5 -29.7(3)
C2 C3 Ru1 C5 102.7(3)
C4 C3 Ru1 C2 -132.4(4)
C4 C3 Ru1 C1 -104.2(3)
C2 C3 Ru1 C1 28.2(3)
C2 C3 Ru1 C4 132.4(4)
C4 C3 Ru1 S2 51.7(3)
C2 C3 Ru1 S2 -175.8(2)
C4 C3 Ru1 S3 -152.6(3)
C2 C3 Ru1 S3 -20.2(5)
C4 C3 Ru1 S1 132.8(3)
C2 C3 Ru1 S1 -94.7(3)
C2 C1 Ru1 C6 -130.1(4)
C7 C1 Ru1 C6 111.5(6)
C2 C1 Ru1 C5 -101.8(3)
C6 C1 Ru1 C5 28.3(3)
C7 C1 Ru1 C5 139.8(5)
C6 C1 Ru1 C2 130.1(4)
C7 C1 Ru1 C2 -118.4(6)
C2 C1 Ru1 C3 -28.7(3)
C6 C1 Ru1 C3 101.4(3)
C7 C1 Ru1 C3 -147.1(5)
C2 C1 Ru1 C4 -65.1(3)
C6 C1 Ru1 C4 65.0(3)
C7 C1 Ru1 C4 176.4(5)
C2 C1 Ru1 S2 -155.0(3)
C6 C1 Ru1 S2 -24.9(5)
C7 C1 Ru1 S2 86.6(6)
C2 C1 Ru1 S3 133.1(3)
C6 C1 Ru1 S3 -96.8(3)
C7 C1 Ru1 S3 14.6(5)
C2 C1 Ru1 S1 57.2(3)
C6 C1 Ru1 S1 -172.7(2)
C7 C1 Ru1 S1 -61.3(5)
C3 C4 Ru1 C6 102.5(3)
C5 C4 Ru1 C6 -28.7(3)
C10 C4 Ru1 C6 -141.8(5)
C3 C4 Ru1 C5 131.2(4)
C10 C4 Ru1 C5 -113.1(6)
C3 C4 Ru1 C2 29.2(3)
C5 C4 Ru1 C2 -102.0(3)
C10 C4 Ru1 C2 144.9(5)
C5 C4 Ru1 C3 -131.2(4)
C10 C4 Ru1 C3 115.7(6)
C3 C4 Ru1 C1 65.3(3)
C5 C4 Ru1 C1 -65.9(3)
C10 C4 Ru1 C1 -179.0(5)
C3 C4 Ru1 S2 -139.5(3)
C5 C4 Ru1 S2 89.3(3)
C10 C4 Ru1 S2 -23.8(5)
C3 C4 Ru1 S3 143.0(4)
C5 C4 Ru1 S3 11.8(6)
C10 C4 Ru1 S3 -101.4(6)
C3 C4 Ru1 S1 -58.7(3)
C5 C4 Ru1 S1 170.1(2)
C10 C4 Ru1 S1 57.0(5)
C14 C15 Ru2 C13 -30.5(3)
C16 C15 Ru2 C13 103.2(3)
C14 C15 Ru2 C16 -133.7(4)
C16 C15 Ru2 C14 133.7(4)
C14 C15 Ru2 C12 -67.5(3)
C16 C15 Ru2 C12 66.2(3)
C14 C15 Ru2 C11 -104.4(3)
C16 C15 Ru2 C11 29.2(3)
C14 C15 Ru2 S3 -172.1(2)
C16 C15 Ru2 S3 -38.4(4)
C14 C15 Ru2 S2 118.6(3)
C16 C15 Ru2 S2 -107.7(3)
C14 C15 Ru2 S1 43.6(3)
C16 C15 Ru2 S1 177.2(2)
C12 C13 Ru2 C15 -102.2(3)
C14 C13 Ru2 C15 30.2(3)
C12 C13 Ru2 C16 -64.9(3)
C14 C13 Ru2 C16 67.5(3)
C12 C13 Ru2 C14 -132.4(4)
C14 C13 Ru2 C12 132.4(4)
C12 C13 Ru2 C11 -28.2(3)
C14 C13 Ru2 C11 104.2(3)
C12 C13 Ru2 S3 50.8(4)
C14 C13 Ru2 S3 -176.8(2)
C12 C13 Ru2 S2 -161.4(2)
C14 C13 Ru2 S2 -29.0(4)
C12 C13 Ru2 S1 124.4(3)
C14 C13 Ru2 S1 -103.2(3)
C11 C16 Ru2 C15 131.5(4)
C11 C16 Ru2 C13 66.1(3)
C15 C16 Ru2 C13 -65.4(3)
C11 C16 Ru2 C14 103.5(3)
C15 C16 Ru2 C14 -28.1(3)
C11 C16 Ru2 C12 29.5(3)
C15 C16 Ru2 C12 -102.0(3)
C15 C16 Ru2 C11 -131.5(4)
C11 C16 Ru2 S3 -69.2(3)
C15 C16 Ru2 S3 159.3(2)
C11 C16 Ru2 S2 -151.3(3)
C15 C16 Ru2 S2 77.2(3)
C11 C16 Ru2 S1 120.8(6)
C15 C16 Ru2 S1 -10.7(9)
C13 C14 Ru2 C15 -130.1(4)
C20 C14 Ru2 C15 115.9(6)
C15 C14 Ru2 C13 130.1(4)
C20 C14 Ru2 C13 -114.0(6)
C15 C14 Ru2 C16 28.6(3)
C13 C14 Ru2 C16 -101.5(3)
C20 C14 Ru2 C16 144.5(5)
C15 C14 Ru2 C12 101.2(3)
C13 C14 Ru2 C12 -28.9(3)
C20 C14 Ru2 C12 -142.9(5)
C15 C14 Ru2 C11 65.0(3)
C13 C14 Ru2 C11 -65.1(3)
C20 C14 Ru2 C11 -179.1(5)
C15 C14 Ru2 S2 -67.7(3)
C13 C14 Ru2 S2 162.2(3)
C20 C14 Ru2 S2 48.2(5)
C15 C14 Ru2 S1 -148.0(3)
C13 C14 Ru2 S1 81.9(3)
C20 C14 Ru2 S1 -32.1(5)
C13 C12 Ru2 C15 66.2(3)
C11 C12 Ru2 C15 -67.2(3)
C11 C12 Ru2 C13 -133.5(4)
C13 C12 Ru2 C16 103.9(3)
C11 C12 Ru2 C16 -29.6(3)
C13 C12 Ru2 C14 29.1(3)
C11 C12 Ru2 C14 -104.3(3)
C13 C12 Ru2 C11 133.5(4)
C13 C12 Ru2 S3 -145.2(3)
C11 C12 Ru2 S3 81.4(3)
C13 C12 Ru2 S2 100.0(7)
C11 C12 Ru2 S2 -33.5(8)
C13 C12 Ru2 S1 -63.7(3)
C11 C12 Ru2 S1 162.8(2)
C16 C11 Ru2 C15 -29.8(3)
C12 C11 Ru2 C15 101.5(3)
C17 C11 Ru2 C15 -141.1(5)
C16 C11 Ru2 C13 -102.9(3)
C12 C11 Ru2 C13 28.4(3)
C17 C11 Ru2 C13 145.8(5)
C12 C11 Ru2 C16 131.3(4)
C17 C11 Ru2 C16 -111.3(6)
C16 C11 Ru2 C14 -66.1(3)
C12 C11 Ru2 C14 65.2(3)
C17 C11 Ru2 C14 -177.5(5)
C16 C11 Ru2 C12 -131.3(4)
C17 C11 Ru2 C12 117.4(6)
C16 C11 Ru2 S3 121.4(3)
C12 C11 Ru2 S3 -107.3(3)
C17 C11 Ru2 S3 10.1(5)
C16 C11 Ru2 S2 40.2(3)
C12 C11 Ru2 S2 171.6(2)
C17 C11 Ru2 S2 -71.1(5)
C16 C11 Ru2 S1 -161.6(2)
C12 C11 Ru2 S1 -30.3(4)
C17 C11 Ru2 S1 87.1(5)
C22 C21 S1 Ru2 -0.9(4)
C26 C21 S1 Ru2 176.0(3)
C22 C21 S1 Ru1 94.5(4)
C26 C21 S1 Ru1 -88.7(4)
C15 Ru2 S1 C21 -130.0(2)
C13 Ru2 S1 C21 -67.8(2)
C16 Ru2 S1 C21 -121.3(7)
C14 Ru2 S1 C21 -104.9(2)
C12 Ru2 S1 C21 -34.9(2)
C11 Ru2 S1 C21 -15.6(3)
S3 Ru2 S1 C21 68.02(16)
S2 Ru2 S1 C21 148.27(16)
C15 Ru2 S1 Ru1 120.59(18)
C13 Ru2 S1 Ru1 -177.21(13)
C16 Ru2 S1 Ru1 129.3(7)
C14 Ru2 S1 Ru1 145.63(13)
C12 Ru2 S1 Ru1 -144.35(14)
C11 Ru2 S1 Ru1 -125.1(2)
S3 Ru2 S1 Ru1 -41.41(4)
S2 Ru2 S1 Ru1 38.84(4)
C6 Ru1 S1 C21 1.7(4)
C5 Ru1 S1 C21 132.2(4)
C2 Ru1 S1 C21 46.4(2)
C3 Ru1 S1 C21 84.5(2)
C1 Ru1 S1 C21 15.6(2)
C4 Ru1 S1 C21 116.0(2)
S2 Ru1 S1 C21 -151.37(16)
S3 Ru1 S1 C21 -71.00(16)
C6 Ru1 S1 Ru2 113.9(4)
C5 Ru1 S1 Ru2 -115.5(3)
C2 Ru1 S1 Ru2 158.65(13)
C3 Ru1 S1 Ru2 -163.25(14)
C1 Ru1 S1 Ru2 127.84(15)
C4 Ru1 S1 Ru2 -131.76(15)
S2 Ru1 S1 Ru2 -39.11(4)
S3 Ru1 S1 Ru2 41.26(4)
C28 C27 S2 Ru1 12.4(5)
C32 C27 S2 Ru1 -168.2(3)
C28 C27 S2 Ru2 -83.8(4)
C32 C27 S2 Ru2 95.6(4)
C6 Ru1 S2 C27 121.3(2)
C5 Ru1 S2 C27 90.3(2)
C2 Ru1 S2 C27 15.7(5)
C3 Ru1 S2 C27 24.1(2)
C1 Ru1 S2 C27 138.6(4)
C4 Ru1 S2 C27 52.7(2)
S3 Ru1 S2 C27 -145.79(17)
S1 Ru1 S2 C27 -68.35(17)
C6 Ru1 S2 Ru2 -131.17(15)
C5 Ru1 S2 Ru2 -162.22(14)
C2 Ru1 S2 Ru2 123.2(4)
C3 Ru1 S2 Ru2 131.58(16)
C1 Ru1 S2 Ru2 -113.9(3)
C4 Ru1 S2 Ru2 160.23(14)
S3 Ru1 S2 Ru2 -38.31(4)
S1 Ru1 S2 Ru2 39.13(4)
C15 Ru2 S2 C27 -55.0(2)
C13 Ru2 S2 C27 -2.9(3)
C16 Ru2 S2 C27 -91.7(2)
C14 Ru2 S2 C27 -21.0(2)
C12 Ru2 S2 C27 -87.9(7)
C11 Ru2 S2 C27 -115.1(2)
S3 Ru2 S2 C27 154.52(17)
S1 Ru2 S2 C27 76.71(16)
C15 Ru2 S2 Ru1 -170.96(13)
C13 Ru2 S2 Ru1 -118.9(2)
C16 Ru2 S2 Ru1 152.34(13)
C14 Ru2 S2 Ru1 -137.04(14)
C12 Ru2 S2 Ru1 156.1(6)
C11 Ru2 S2 Ru1 128.87(16)
S3 Ru2 S2 Ru1 38.52(4)
S1 Ru2 S2 Ru1 -39.29(4)
C34 C33 S3 Ru2 -28.4(5)
C38 C33 S3 Ru2 147.8(3)
C34 C33 S3 Ru1 71.7(4)
C38 C33 S3 Ru1 -112.1(3)
C15 Ru2 S3 C33 4.7(3)
C13 Ru2 S3 C33 -121.2(3)
C16 Ru2 S3 C33 -20.3(2)
C12 Ru2 S3 C33 -91.9(2)
C11 Ru2 S3 C33 -55.0(2)
S2 Ru2 S3 C33 77.77(17)
S1 Ru2 S3 C33 157.69(17)
C15 Ru2 S3 Ru1 -111.4(3)
C13 Ru2 S3 Ru1 122.71(19)
C16 Ru2 S3 Ru1 -136.35(14)
C12 Ru2 S3 Ru1 152.04(13)
C11 Ru2 S3 Ru1 -171.04(13)
S2 Ru2 S3 Ru1 -38.28(4)
S1 Ru2 S3 Ru1 41.63(4)
C6 Ru1 S3 C33 40.0(2)
C5 Ru1 S3 C33 11.5(2)
C2 Ru1 S3 C33 108.2(2)
C3 Ru1 S3 C33 122.1(4)
C1 Ru1 S3 C33 78.2(2)
C4 Ru1 S3 C33 2.9(4)
S2 Ru1 S3 C33 -78.08(17)
S1 Ru1 S3 C33 -158.20(17)
C6 Ru1 S3 Ru2 156.69(14)
C5 Ru1 S3 Ru2 128.17(15)
C2 Ru1 S3 Ru2 -135.15(15)
C3 Ru1 S3 Ru2 -121.3(3)
C1 Ru1 S3 Ru2 -165.20(13)
C4 Ru1 S3 Ru2 119.6(4)
S2 Ru1 S3 Ru2 38.56(4)
S1 Ru1 S3 Ru2 -41.56(4)
